data_4133034
loop_
_publ_author_name
'Schwarz, J. Luca'
'Sch\"afers, Felix'
'Tlahuext-Aca, Adrian'
'L\"uckemeier, Lukas'
'Glorius, Frank'

_publ_section_title
;
 Diastereoselective Allylation of Aldehydes by Dual Photoredox and
 Chromium Catalysis.
;
_journal_issue 40
_journal_name_full 'Journal of the American Chemical Society'
_journal_page_first 12705
_journal_page_last 12709
_journal_paper_doi 10.1021/jacs.8b08052
_journal_volume 140
_journal_year 2018
_chemical_formula_sum 'C88 H72 F4 N4 O4'
_chemical_formula_weight 1325.49
_space_group_crystal_system triclinic
_space_group_IT_number 2
_space_group_name_Hall '-P 1'
_space_group_name_H-M_alt 'P -1'
_atom_sites_solution_hydrogens geom
_cell_angle_alpha 100.3190(10)
_cell_angle_beta 106.0050(10)
_cell_angle_gamma 91.2260(10)
_cell_formula_units_Z 2
_cell_length_a 11.0154(2)
_cell_length_b 17.1376(4)
_cell_length_c 19.6952(4)
_cell_measurement_reflns_used 9876
_cell_measurement_temperature 100.(2)
_cell_measurement_theta_max 68.3775
_cell_measurement_theta_min 3.1875
_cell_volume 3506.22(13)
_computing_cell_refinement 'SAINT V8.37A (Bruker AXS Inc., 2015)'
_computing_data_collection
;

APEX3 v2016.1-0 (Bruker AXS Inc., 2016)
;
_computing_data_reduction 'SAINT V8.37A (Bruker AXS Inc., 2015)'
_computing_molecular_graphics 'XP (Sheldrick, 2014)'
_computing_publication_material 'SHELXL-2014/7 (Sheldrick, 2014)'
_computing_structure_refinement 'SHELXL-2014/7 (Sheldrick, 2014)'
_computing_structure_solution 'SHELXL-2014/7 (Sheldrick, 2014)'
_diffrn_ambient_temperature 100.(2)
_diffrn_detector_area_resol_mean 10.4167
_diffrn_measured_fraction_theta_full 0.990
_diffrn_measured_fraction_theta_max 0.990
_diffrn_measurement_device_type 'Bruker D8 Venture PHOTON 100 CMOS'
_diffrn_measurement_method 'omega and phi scans'
_diffrn_radiation_monochromator 'MX mirror'
_diffrn_radiation_type 'Cu K\a'
_diffrn_radiation_wavelength 1.54178
_diffrn_reflns_av_R_equivalents 0.0595
_diffrn_reflns_av_unetI/netI 0.0445
_diffrn_reflns_limit_h_max 13
_diffrn_reflns_limit_h_min -13
_diffrn_reflns_limit_k_max 20
_diffrn_reflns_limit_k_min -20
_diffrn_reflns_limit_l_max 23
_diffrn_reflns_limit_l_min -23
_diffrn_reflns_number 56742
_diffrn_reflns_theta_full 66.59
_diffrn_reflns_theta_max 66.59
_diffrn_reflns_theta_min 2.38
_diffrn_source 'Cu ImS'
_diffrn_source_type 'micro focus tube'
_exptl_absorpt_coefficient_mu 0.676
_exptl_absorpt_correction_T_max 0.94
_exptl_absorpt_correction_T_min 0.86
_exptl_absorpt_correction_type multi-scan
_exptl_absorpt_process_details
;
Bruker AXS (2014). SADABS, Version 2014/5, Bruker AXS Inc., Madison, Wisconsin,
USA.
;
_exptl_crystal_colour colourless
_exptl_crystal_density_diffrn 1.256
_exptl_crystal_density_method 'not measured'
_exptl_crystal_description prism
_exptl_crystal_F_000 1392
_exptl_crystal_size_max 0.181
_exptl_crystal_size_mid 0.177
_exptl_crystal_size_min 0.092
_refine_diff_density_max 0.315
_refine_diff_density_min -0.392
_refine_ls_extinction_method none
_refine_ls_goodness_of_fit_ref 1.049
_refine_ls_hydrogen_treatment constr
_refine_ls_matrix_type full
_refine_ls_number_parameters 925
_refine_ls_number_reflns 12259
_refine_ls_number_restraints 26
_refine_ls_restrained_S_all 1.049
_refine_ls_R_factor_all 0.0727
_refine_ls_R_factor_gt 0.0500
_refine_ls_shift/su_max 0.001
_refine_ls_shift/su_mean 0.000
_refine_ls_structure_factor_coef Fsqd
_refine_ls_weighting_details 'w=1/[\s^2^(Fo^2^)+(0.0436P)^2^+1.7086P] where P=(Fo^2^+2Fc^2^)/3'
_refine_ls_weighting_scheme calc
_refine_ls_wR_factor_gt 0.1064
_refine_ls_wR_factor_ref 0.1166
_reflns_number_gt 9163
_reflns_number_total 12259
_reflns_threshold_expression 'I > 2\s(I)'
_cod_data_source_file ja8b08052_si_002.cif
_cod_data_source_block glo9255
_cod_database_code 4133034

loop_
_space_group_symop_operation_xyz
'x, y, z'
'-x, -y, -z'

loop_
_atom_site_type_symbol
_atom_site_label
_atom_site_fract_x
_atom_site_fract_y
_atom_site_fract_z
_atom_site_U_iso_or_equiv
_atom_site_adp_type
_atom_site_calc_flag
_atom_site_refinement_flags_adp
_atom_site_refinement_flags_occupancy
_atom_site_refinement_flags_posn
_atom_site_occupancy
_atom_site_disorder_assembly
_atom_site_disorder_group
O O1A 0.53534(14) 0.41768(9) 1.29511(8) 0.0288(3) Uani d . . . 1.0 . .
H H1A 0.4877 0.3989 1.2538 0.043 Uiso calc U . R 1.0 . .
N N1A 0.84739(16) 0.52882(10) 1.35986(9) 0.0252(4) Uani d . . . 1.0 . .
F F1A 0.8470(2) 0.35059(11) 1.06735(11) 0.0881(8) Uani d . . . 1.0 . .
C C1A 0.7912(3) 0.37932(16) 1.11934(14) 0.0526(8) Uani d . . . 1.0 . .
C C2A 0.7468(2) 0.32689(14) 1.15270(13) 0.0380(6) Uani d . . . 1.0 . .
H H2A 0.752 0.2713 1.1389 0.046 Uiso calc U . R 1.0 . .
C C3A 0.6940(2) 0.35645(12) 1.20711(12) 0.0294(5) Uani d . . . 1.0 . .
H H3A 0.6644 0.3208 1.2318 0.035 Uiso calc U . R 1.0 . .
C C4A 0.6835(2) 0.43748(12) 1.22638(11) 0.0249(4) Uani d . . . 1.0 . .
C C5A 0.7267(3) 0.48854(14) 1.18969(12) 0.0413(6) Uani d . . . 1.0 . .
H H5A 0.7181 0.544 1.2012 0.05 Uiso calc U . R 1.0 . .
C C6A 0.7826(3) 0.45921(16) 1.13609(15) 0.0614(10) Uani d . . . 1.0 . .
H H6A 0.8142 0.4942 1.1116 0.074 Uiso calc U . R 1.0 . .
C C7A 0.63457(19) 0.46952(12) 1.28961(11) 0.0245(4) Uani d . . . 1.0 . .
H H7A 0.6028 0.5231 1.2849 0.029 Uiso calc U . R 1.0 . .
C C8A 0.7418(2) 0.47663(12) 1.36080(11) 0.0255(4) Uani d . . . 1.0 . .
H H8A 0.7735 0.4225 1.3619 0.031 Uiso calc U . R 1.0 . .
C C9A 0.7017(3) 0.50133(14) 1.42874(13) 0.0391(6) Uani d . . D 1.0 . .
H H9A 0.6134 0.494 1.4227 0.047 Uiso calc U P R 0.557(6) A 1
H H9E 0.7712 0.5057 1.4708 0.047 Uiso calc U P R 0.443(6) A 2
C C10A 0.7651(5) 0.5291(3) 1.4900(2) 0.0527(16) Uani d U P D 0.557(6) A 1
H H10A 0.8543 0.5383 1.5004 0.063 Uiso calc U P R 0.557(6) A 1
H H10B 0.7254 0.5417 1.5272 0.063 Uiso calc U P R 0.557(6) A 1
C C10E 0.6017(6) 0.5174(3) 1.4437(3) 0.0382(16) Uani d U P D 0.443(6) A 2
H H10C 0.5251 0.5152 1.4063 0.046 Uiso calc U P R 0.443(6) A 2
H H10D 0.6017 0.5318 1.4926 0.046 Uiso calc U P R 0.443(6) A 2
C C11A 0.9601(2) 0.50383(13) 1.34640(12) 0.0290(5) Uani d . . . 1.0 . .
C C12A 1.0011(2) 0.42758(15) 1.33522(15) 0.0453(6) Uani d . . . 1.0 . .
H H12A 0.951 0.3824 1.3366 0.054 Uiso calc U . R 1.0 . .
C C13A 1.1178(3) 0.42020(19) 1.32207(19) 0.0623(9) Uani d . . . 1.0 . .
H H13A 1.1476 0.3687 1.3138 0.075 Uiso calc U . R 1.0 . .
C C14A 1.1931(3) 0.48614(19) 1.32064(18) 0.0598(8) Uani d . . . 1.0 . .
H H14A 1.2731 0.4788 1.3119 0.072 Uiso calc U . R 1.0 . .
C C15A 1.1526(2) 0.56185(17) 1.33178(14) 0.0425(6) Uani d . . . 1.0 . .
H H15A 1.2039 0.6067 1.3308 0.051 Uiso calc U . R 1.0 . .
C C16A 1.0349(2) 0.57120(14) 1.34441(12) 0.0308(5) Uani d . . . 1.0 . .
C C17A 0.9632(2) 0.63935(13) 1.35615(10) 0.0259(5) Uani d . . . 1.0 . .
C C18A 0.9885(2) 0.72110(13) 1.36165(11) 0.0321(5) Uani d . . . 1.0 . .
H H18A 1.0661 0.741 1.3567 0.038 Uiso calc U . R 1.0 . .
C C19A 0.8985(2) 0.77229(13) 1.37437(12) 0.0347(5) Uani d . . . 1.0 . .
H H19A 0.9148 0.8278 1.3785 0.042 Uiso calc U . R 1.0 . .
C C20A 0.7844(2) 0.74349(13) 1.38126(11) 0.0318(5) Uani d . . . 1.0 . .
H H20A 0.7234 0.7797 1.3891 0.038 Uiso calc U . R 1.0 . .
C C21A 0.7577(2) 0.66293(12) 1.37693(11) 0.0268(5) Uani d . . . 1.0 . .
H H21A 0.6798 0.6437 1.382 0.032 Uiso calc U . R 1.0 . .
C C22A 0.84844(19) 0.61113(12) 1.36504(10) 0.0232(4) Uani d . . . 1.0 . .
F F1B 1.04665(12) 0.23220(8) 1.37598(7) 0.0410(3) Uani d . . . 1.0 . .
N N1B 0.61052(16) 0.19195(10) 1.51078(9) 0.0237(4) Uani d . . . 1.0 . .
O O1B 0.48515(14) 0.30946(9) 1.37199(8) 0.0285(3) Uani d . . . 1.0 . .
H H1B 0.5143 0.3462 1.3566 0.043 Uiso calc U . R 1.0 . .
C C1B 0.9339(2) 0.24706(13) 1.38952(12) 0.0298(5) Uani d . . . 1.0 . .
C C2B 0.9343(2) 0.28813(13) 1.45634(12) 0.0305(5) Uani d . . . 1.0 . .
H H2B 1.0116 0.3051 1.4928 0.037 Uiso calc U . R 1.0 . .
C C3B 0.8185(2) 0.30414(13) 1.46914(11) 0.0278(5) Uani d . . . 1.0 . .
H H3B 0.8168 0.3332 1.5147 0.033 Uiso calc U . R 1.0 . .
C C4B 0.7051(2) 0.27828(12) 1.41623(11) 0.0238(4) Uani d . . . 1.0 . .
C C5B 0.7092(2) 0.23632(12) 1.34940(11) 0.0277(5) Uani d . . . 1.0 . .
H H5B 0.6323 0.2182 1.313 0.033 Uiso calc U . R 1.0 . .
C C6B 0.8239(2) 0.22062(12) 1.33529(11) 0.0284(5) Uani d . . . 1.0 . .
H H6B 0.8266 0.1925 1.2896 0.034 Uiso calc U . R 1.0 . .
C C7B 0.57975(19) 0.29130(12) 1.43219(11) 0.0249(4) Uani d . . . 1.0 . .
H H7B 0.5914 0.3353 1.4749 0.03 Uiso calc U . R 1.0 . .
C C8B 0.52554(19) 0.21434(12) 1.44723(11) 0.0242(4) Uani d . . . 1.0 . .
H H8B 0.5246 0.1712 1.4055 0.029 Uiso calc U . R 1.0 . .
C C9B 0.3898(2) 0.21770(13) 1.45098(11) 0.0298(5) Uani d . . . 1.0 . .
H H9B 0.3438 0.2603 1.4347 0.036 Uiso calc U . R 1.0 . .
C C10B 0.3317(2) 0.16575(14) 1.47522(12) 0.0330(5) Uani d . . . 1.0 . .
H H10E 0.3748 0.1224 1.492 0.04 Uiso calc U . R 1.0 . .
H H10F 0.2464 0.1715 1.476 0.04 Uiso calc U . R 1.0 . .
C C11B 0.69120(19) 0.13056(12) 1.51007(11) 0.0240(4) Uani d . . . 1.0 . .
C C12B 0.7150(2) 0.08046(12) 1.45190(11) 0.0275(5) Uani d . . . 1.0 . .
H H12B 0.6741 0.0854 1.4038 0.033 Uiso calc U . R 1.0 . .
C C13B 0.8004(2) 0.02308(13) 1.46666(12) 0.0303(5) Uani d . . . 1.0 . .
H H13B 0.8178 -0.012 1.4279 0.036 Uiso calc U . R 1.0 . .
C C14B 0.8614(2) 0.01586(13) 1.53746(12) 0.0317(5) Uani d . . . 1.0 . .
H H14B 0.9191 -0.0241 1.546 0.038 Uiso calc U . R 1.0 . .
C C15B 0.8386(2) 0.06619(13) 1.59510(12) 0.0290(5) Uani d . . . 1.0 . .
H H15B 0.8804 0.0612 1.6431 0.035 Uiso calc U . R 1.0 . .
C C16B 0.75339(19) 0.12429(12) 1.58176(11) 0.0248(4) Uani d . . . 1.0 . .
C C17B 0.70875(19) 0.18536(12) 1.62764(11) 0.0247(4) Uani d . . . 1.0 . .
C C18B 0.7330(2) 0.20689(13) 1.70251(11) 0.0291(5) Uani d . . . 1.0 . .
H H18B 0.7915 0.1799 1.7336 0.035 Uiso calc U . R 1.0 . .
C C19B 0.6703(2) 0.26811(13) 1.73031(11) 0.0309(5) Uani d . . . 1.0 . .
H H19B 0.6849 0.2827 1.7809 0.037 Uiso calc U . R 1.0 . .
C C20B 0.5856(2) 0.30876(13) 1.68472(12) 0.0307(5) Uani d . . . 1.0 . .
H H20B 0.5445 0.3511 1.7052 0.037 Uiso calc U . R 1.0 . .
C C21B 0.5596(2) 0.28903(13) 1.61039(11) 0.0269(5) Uani d . . . 1.0 . .
H H21B 0.5021 0.3171 1.5798 0.032 Uiso calc U . R 1.0 . .
C C22B 0.62127(19) 0.22642(12) 1.58226(10) 0.0237(4) Uani d . . . 1.0 . .
F F1C 0.61436(13) -0.10515(8) 1.31089(8) 0.0459(4) Uani d . . . 1.0 . .
N N1C 0.13099(17) 0.02851(10) 1.17245(9) 0.0255(4) Uani d . . . 1.0 . .
O O1C 0.34537(17) 0.20845(9) 1.25228(8) 0.0383(4) Uani d . . . 1.0 . .
H H1C 0.3845 0.2319 1.2942 0.057 Uiso calc U . R 1.0 . .
C C1C 0.5355(2) -0.04599(13) 1.29745(13) 0.0330(5) Uani d . . . 1.0 . .
C C2C 0.5467(2) -0.00276(15) 1.24694(13) 0.0372(5) Uani d . . . 1.0 . .
H H2C 0.6076 -0.0139 1.2211 0.045 Uiso calc U . R 1.0 . .
C C3C 0.4663(2) 0.05778(14) 1.23466(12) 0.0334(5) Uani d . . . 1.0 . .
H H3C 0.4731 0.0893 1.2006 0.04 Uiso calc U . R 1.0 . .
C C4C 0.3756(2) 0.07279(12) 1.27185(11) 0.0269(5) Uani d . . . 1.0 . .
C C5C 0.3680(2) 0.02731(12) 1.32217(11) 0.0276(5) Uani d . . . 1.0 . .
H H5C 0.3064 0.0371 1.3476 0.033 Uiso calc U . R 1.0 . .
C C6C 0.4494(2) -0.03246(13) 1.33587(12) 0.0297(5) Uani d . . . 1.0 . .
H H6C 0.4452 -0.0631 1.371 0.036 Uiso calc U . R 1.0 . .
C C7C 0.2830(2) 0.13522(12) 1.25531(12) 0.0285(5) Uani d . . . 1.0 . .
H H7C 0.2368 0.1452 1.2928 0.034 Uiso calc U . R 1.0 . .
C C8C 0.1871(2) 0.10906(12) 1.18044(11) 0.0269(5) Uani d . . . 1.0 . .
H H8C 0.2369 0.1061 1.1447 0.032 Uiso calc U . R 1.0 . .
C C9C 0.0877(2) 0.16677(14) 1.16091(13) 0.0358(5) Uani d . . D 1.0 . .
H H9C 0.1101 0.2208 1.184 0.043 Uiso calc U P R 0.665(6) B 1
H H9G 0.027 0.15 1.1154 0.043 Uiso calc U P R 0.335(6) B 2
C C10C -0.0235(4) 0.1514(2) 1.1169(2) 0.0476(12) Uani d U P D 0.665(6) B 1
H H10I -0.0512 0.0984 1.0922 0.057 Uiso calc U P R 0.665(6) B 1
H H10J -0.0782 0.1929 1.1089 0.057 Uiso calc U P R 0.665(6) B 1
C C10G 0.0720(7) 0.2318(4) 1.1941(4) 0.042(2) Uani d U P D 0.335(6) B 2
H H10G 0.1285 0.2529 1.2402 0.051 Uiso calc U P R 0.335(6) B 2
H H10H 0.0034 0.2609 1.1737 0.051 Uiso calc U P R 0.335(6) B 2
C C11C 0.04775(19) 0.00585(12) 1.20843(11) 0.0242(4) Uani d . . . 1.0 . .
C C12C -0.0085(2) 0.05181(13) 1.25571(12) 0.0301(5) Uani d . . . 1.0 . .
H H12C 0.0107 0.1077 1.2698 0.036 Uiso calc U . R 1.0 . .
C C13C -0.0933(2) 0.01338(14) 1.28142(12) 0.0337(5) Uani d . . . 1.0 . .
H H13C -0.1325 0.0436 1.3138 0.04 Uiso calc U . R 1.0 . .
C C14C -0.1227(2) -0.06873(14) 1.26095(13) 0.0357(5) Uani d . . . 1.0 . .
H H14C -0.1828 -0.0933 1.2786 0.043 Uiso calc U . R 1.0 . .
C C15C -0.0650(2) -0.11469(13) 1.21530(12) 0.0302(5) Uani d . . . 1.0 . .
H H15C -0.0841 -0.1706 1.2021 0.036 Uiso calc U . R 1.0 . .
C C16C 0.02163(19) -0.07747(12) 1.18901(11) 0.0251(4) Uani d . . . 1.0 . .
C C17C 0.0939(2) -0.10630(12) 1.13995(11) 0.0259(4) Uani d . . . 1.0 . .
C C18C 0.1058(2) -0.18191(13) 1.10330(12) 0.0319(5) Uani d . . . 1.0 . .
H H18C 0.0611 -0.2272 1.1089 0.038 Uiso calc U . R 1.0 . .
C C19C 0.1836(2) -0.18970(14) 1.05891(13) 0.0404(6) Uani d . . . 1.0 . .
H H19C 0.1922 -0.2408 1.0333 0.049 Uiso calc U . R 1.0 . .
C C20C 0.2500(3) -0.12304(15) 1.05125(14) 0.0435(6) Uani d . . . 1.0 . .
H H20C 0.304 -0.1299 1.0208 0.052 Uiso calc U . R 1.0 . .
C C21C 0.2392(2) -0.04731(14) 1.08669(13) 0.0359(5) Uani d . . . 1.0 . .
H H21C 0.2843 -0.0023 1.0807 0.043 Uiso calc U . R 1.0 . .
C C22C 0.1603(2) -0.03934(12) 1.13127(11) 0.0260(4) Uani d . . . 1.0 . .
F F1D 0.3707(2) 0.01906(10) 0.94594(9) 0.0824(7) Uani d . . . 1.0 . .
N N1D 0.28645(17) 0.36384(10) 0.99583(9) 0.0257(4) Uani d . . . 1.0 . .
O O1D 0.36156(15) 0.32542(8) 1.17942(7) 0.0304(3) Uani d . . . 1.0 . .
H H1D 0.3483 0.2864 1.1975 0.046 Uiso calc U . R 1.0 . .
C C1D 0.3517(3) 0.08840(15) 0.98650(13) 0.0507(8) Uani d . . . 1.0 . .
C C2D 0.2333(3) 0.11533(14) 0.97084(13) 0.0520(8) Uani d . . . 1.0 . .
H H2D 0.1658 0.0859 0.9332 0.062 Uiso calc U . R 1.0 . .
C C3D 0.2140(2) 0.18654(13) 1.01109(12) 0.0372(6) Uani d . . . 1.0 . .
H H3D 0.1323 0.2063 1.0011 0.045 Uiso calc U . R 1.0 . .
C C4D 0.3133(2) 0.22928(12) 1.06601(11) 0.0262(5) Uani d . . . 1.0 . .
C C5D 0.4307(2) 0.19838(13) 1.08139(12) 0.0316(5) Uani d . . . 1.0 . .
H H5D 0.4983 0.2264 1.1199 0.038 Uiso calc U . R 1.0 . .
C C6D 0.4515(3) 0.12712(14) 1.04157(14) 0.0408(6) Uani d . . . 1.0 . .
H H6D 0.5321 0.1059 1.0521 0.049 Uiso calc U . R 1.0 . .
C C7D 0.2942(2) 0.31030(12) 1.10479(10) 0.0246(4) Uani d . . . 1.0 . .
H H7D 0.2018 0.3147 1.0995 0.03 Uiso calc U . R 1.0 . .
C C8D 0.3432(2) 0.37666(12) 1.07392(11) 0.0262(5) Uani d . . . 1.0 . .
H H8D 0.4364 0.3724 1.0825 0.031 Uiso calc U . R 1.0 . .
C C9D 0.3255(2) 0.45869(13) 1.11219(12) 0.0330(5) Uani d . . . 1.0 . .
H H9D 0.2579 0.4637 1.1336 0.04 Uiso calc U . R 1.0 . .
C C10D 0.3950(3) 0.52175(16) 1.11785(17) 0.0560(8) Uani d . . . 1.0 . .
H H10M 0.4636 0.5191 1.0972 0.067 Uiso calc U . R 1.0 . .
H H10N 0.378 0.5712 1.1427 0.067 Uiso calc U . R 1.0 . .
C C11D 0.3473(2) 0.33248(12) 0.94460(11) 0.0266(5) Uani d . . . 1.0 . .
C C12D 0.4713(2) 0.31110(13) 0.95417(13) 0.0335(5) Uani d . . . 1.0 . .
H H12D 0.5295 0.3177 1.0008 0.04 Uiso calc U . R 1.0 . .
C C13D 0.5064(2) 0.27971(14) 0.89293(14) 0.0387(6) Uani d . . . 1.0 . .
H H13D 0.5904 0.2644 0.8979 0.046 Uiso calc U . R 1.0 . .
C C14D 0.4211(2) 0.26995(14) 0.82373(13) 0.0370(6) Uani d . . . 1.0 . .
H H14D 0.4478 0.248 0.7829 0.044 Uiso calc U . R 1.0 . .
C C15D 0.2993(2) 0.29195(13) 0.81472(12) 0.0325(5) Uani d . . . 1.0 . .
H H15D 0.2419 0.286 0.7679 0.039 Uiso calc U . R 1.0 . .
C C16D 0.2609(2) 0.32328(12) 0.87547(11) 0.0258(4) Uani d . . . 1.0 . .
C C17D 0.1428(2) 0.34960(11) 0.88495(11) 0.0251(4) Uani d . . . 1.0 . .
C C18D 0.0258(2) 0.35751(12) 0.83685(12) 0.0297(5) Uani d . . . 1.0 . .
H H18D 0.0129 0.3431 0.7864 0.036 Uiso calc U . R 1.0 . .
C C19D -0.0704(2) 0.38669(12) 0.86412(12) 0.0311(5) Uani d . . . 1.0 . .
H H19D -0.1495 0.3938 0.832 0.037 Uiso calc U . R 1.0 . .
C C20D -0.0533(2) 0.40591(12) 0.93818(12) 0.0314(5) Uani d . . . 1.0 . .
H H20D -0.1222 0.4242 0.9554 0.038 Uiso calc U . R 1.0 . .
C C21D 0.0617(2) 0.39903(12) 0.98727(11) 0.0284(5) Uani d . . . 1.0 . .
H H21D 0.0724 0.4119 1.0376 0.034 Uiso calc U . R 1.0 . .
C C22D 0.1610(2) 0.37262(11) 0.96018(11) 0.0239(4) Uani d . . . 1.0 . .

loop_
_atom_site_aniso_label
_atom_site_aniso_U_11
_atom_site_aniso_U_22
_atom_site_aniso_U_33
_atom_site_aniso_U_12
_atom_site_aniso_U_13
_atom_site_aniso_U_23
O1A 0.0245(8) 0.0339(8) 0.0247(8) -0.0102(6) 0.0042(6) 0.0025(6)
N1A 0.0210(9) 0.0260(9) 0.0271(9) -0.0041(7) 0.0052(7) 0.0047(7)
F1A 0.1379(19) 0.0597(11) 0.0817(13) -0.0374(12) 0.0863(14) -0.0291(10)
C1A 0.075(2) 0.0437(15) 0.0419(15) -0.0199(14) 0.0376(15) -0.0157(12)
C2A 0.0410(15) 0.0284(12) 0.0442(14) -0.0041(10) 0.0188(11) -0.0040(10)
C3A 0.0306(12) 0.0260(11) 0.0320(12) 0.0000(9) 0.0086(9) 0.0070(9)
C4A 0.0255(11) 0.0243(10) 0.0228(10) -0.0034(8) 0.0041(8) 0.0041(8)
C5A 0.0704(19) 0.0241(11) 0.0302(12) -0.0104(11) 0.0195(12) 0.0008(9)
C6A 0.112(3) 0.0374(14) 0.0434(16) -0.0262(16) 0.0467(18) -0.0047(12)
C7A 0.0214(11) 0.0227(10) 0.0280(11) -0.0045(8) 0.0054(8) 0.0046(8)
C8A 0.0245(11) 0.0251(10) 0.0249(11) -0.0072(8) 0.0046(9) 0.0049(8)
C9A 0.0495(16) 0.0361(13) 0.0340(13) -0.0117(11) 0.0187(12) 0.0035(10)
C10A 0.062(3) 0.067(3) 0.024(2) -0.015(3) 0.011(2) 0.000(2)
C10E 0.045(4) 0.035(3) 0.037(3) -0.004(2) 0.019(3) 0.002(2)
C11A 0.0222(11) 0.0355(12) 0.0286(11) 0.0013(9) 0.0049(9) 0.0078(9)
C12A 0.0376(15) 0.0375(14) 0.0636(18) 0.0076(11) 0.0137(13) 0.0172(12)
C13A 0.0434(18) 0.0545(18) 0.098(3) 0.0219(14) 0.0289(17) 0.0230(17)
C14A 0.0330(16) 0.073(2) 0.083(2) 0.0160(14) 0.0260(15) 0.0217(17)
C15A 0.0244(13) 0.0577(16) 0.0480(15) -0.0011(11) 0.0119(11) 0.0144(12)
C16A 0.0244(12) 0.0402(13) 0.0262(11) -0.0032(9) 0.0041(9) 0.0077(9)
C17A 0.0238(11) 0.0322(11) 0.0189(10) -0.0064(9) 0.0028(8) 0.0037(8)
C18A 0.0345(13) 0.0354(12) 0.0232(11) -0.0140(10) 0.0044(9) 0.0054(9)
C19A 0.0475(15) 0.0262(11) 0.0265(11) -0.0100(10) 0.0052(10) 0.0046(9)
C20A 0.0422(14) 0.0304(11) 0.0220(11) 0.0004(10) 0.0083(9) 0.0040(9)
C21A 0.0269(12) 0.0300(11) 0.0218(10) -0.0023(9) 0.0057(8) 0.0028(8)
C22A 0.0235(11) 0.0254(10) 0.0183(10) -0.0051(8) 0.0030(8) 0.0031(8)
F1B 0.0289(7) 0.0526(8) 0.0413(8) 0.0084(6) 0.0127(6) 0.0036(6)
N1B 0.0242(9) 0.0280(9) 0.0189(8) 0.0016(7) 0.0050(7) 0.0065(7)
O1B 0.0248(8) 0.0287(8) 0.0292(8) -0.0024(6) 0.0007(6) 0.0101(6)
C1B 0.0266(12) 0.0321(11) 0.0329(12) 0.0045(9) 0.0115(9) 0.0072(9)
C2B 0.0245(12) 0.0371(12) 0.0269(11) -0.0009(9) 0.0033(9) 0.0054(9)
C3B 0.0277(12) 0.0303(11) 0.0224(10) -0.0011(9) 0.0032(9) 0.0040(8)
C4B 0.0252(11) 0.0229(10) 0.0219(10) -0.0014(8) 0.0032(8) 0.0067(8)
C5B 0.0291(12) 0.0264(11) 0.0239(11) -0.0023(9) 0.0025(9) 0.0041(8)
C6B 0.0333(13) 0.0259(11) 0.0253(11) 0.0028(9) 0.0082(9) 0.0033(8)
C7B 0.0233(11) 0.0263(10) 0.0214(10) 0.0011(8) 0.0011(8) 0.0039(8)
C8B 0.0226(11) 0.0281(11) 0.0200(10) 0.0006(8) 0.0024(8) 0.0054(8)
C9B 0.0257(12) 0.0343(12) 0.0272(11) 0.0004(9) 0.0039(9) 0.0059(9)
C10B 0.0273(12) 0.0392(13) 0.0330(12) -0.0024(10) 0.0106(10) 0.0056(10)
C11B 0.0209(11) 0.0257(10) 0.0262(11) -0.0018(8) 0.0069(8) 0.0070(8)
C12B 0.0270(12) 0.0296(11) 0.0265(11) -0.0009(9) 0.0084(9) 0.0061(9)
C13B 0.0303(12) 0.0265(11) 0.0367(12) -0.0001(9) 0.0143(10) 0.0052(9)
C14B 0.0271(12) 0.0300(11) 0.0412(13) 0.0032(9) 0.0108(10) 0.0136(10)
C15B 0.0238(11) 0.0320(11) 0.0332(12) -0.0006(9) 0.0068(9) 0.0138(9)
C16B 0.0202(11) 0.0272(10) 0.0267(11) -0.0057(8) 0.0044(8) 0.0088(8)
C17B 0.0204(11) 0.0288(11) 0.0251(10) -0.0054(8) 0.0063(8) 0.0067(8)
C18B 0.0234(11) 0.0358(12) 0.0267(11) -0.0058(9) 0.0036(9) 0.0089(9)
C19B 0.0284(12) 0.0392(12) 0.0218(11) -0.0090(10) 0.0054(9) 0.0017(9)
C20B 0.0258(12) 0.0345(12) 0.0300(12) -0.0036(9) 0.0095(9) -0.0004(9)
C21B 0.0216(11) 0.0322(11) 0.0263(11) -0.0015(9) 0.0060(9) 0.0058(9)
C22B 0.0199(11) 0.0304(11) 0.0202(10) -0.0047(8) 0.0046(8) 0.0057(8)
F1C 0.0352(8) 0.0431(8) 0.0575(9) 0.0121(6) 0.0085(7) 0.0114(7)
N1C 0.0260(10) 0.0208(8) 0.0290(9) -0.0030(7) 0.0073(7) 0.0043(7)
O1C 0.0519(11) 0.0253(8) 0.0292(8) -0.0131(7) -0.0035(8) 0.0093(6)
C1C 0.0255(12) 0.0282(11) 0.0416(13) 0.0044(9) 0.0041(10) 0.0056(10)
C2C 0.0293(13) 0.0506(15) 0.0329(12) 0.0042(11) 0.0110(10) 0.0075(11)
C3C 0.0281(12) 0.0439(13) 0.0308(12) -0.0025(10) 0.0086(9) 0.0146(10)
C4C 0.0266(12) 0.0255(10) 0.0250(11) -0.0050(9) 0.0029(9) 0.0036(8)
C5C 0.0260(12) 0.0273(11) 0.0289(11) -0.0045(9) 0.0064(9) 0.0065(9)
C6C 0.0252(12) 0.0280(11) 0.0352(12) -0.0048(9) 0.0047(9) 0.0112(9)
C7C 0.0341(13) 0.0209(10) 0.0286(11) -0.0049(9) 0.0050(9) 0.0067(8)
C8C 0.0283(12) 0.0216(10) 0.0297(11) -0.0026(9) 0.0053(9) 0.0074(8)
C9C 0.0345(14) 0.0309(12) 0.0425(14) 0.0006(10) 0.0076(11) 0.0141(10)
C10C 0.045(3) 0.046(2) 0.045(2) 0.0140(18) -0.0007(18) 0.0096(18)
C10G 0.042(4) 0.027(4) 0.059(5) 0.009(3) 0.017(4) 0.009(3)
C11C 0.0208(11) 0.0265(10) 0.0240(10) 0.0016(8) 0.0028(8) 0.0070(8)
C12C 0.0282(12) 0.0299(11) 0.0327(12) 0.0044(9) 0.0078(9) 0.0087(9)
C13C 0.0286(12) 0.0422(13) 0.0359(13) 0.0091(10) 0.0134(10) 0.0148(10)
C14C 0.0268(12) 0.0452(14) 0.0400(13) 0.0021(10) 0.0091(10) 0.0217(11)
C15C 0.0255(12) 0.0286(11) 0.0352(12) -0.0019(9) 0.0027(9) 0.0125(9)
C16C 0.0192(11) 0.0261(10) 0.0271(11) 0.0000(8) 0.0002(8) 0.0077(8)
C17C 0.0212(11) 0.0254(10) 0.0271(11) -0.0005(8) 0.0003(8) 0.0056(8)
C18C 0.0267(12) 0.0250(11) 0.0371(13) -0.0010(9) 0.0008(10) 0.0018(9)
C19C 0.0419(15) 0.0333(13) 0.0406(14) 0.0041(11) 0.0097(11) -0.0040(10)
C20C 0.0432(15) 0.0450(15) 0.0426(14) 0.0010(12) 0.0200(12) -0.0032(11)
C21C 0.0338(13) 0.0334(12) 0.0409(13) -0.0021(10) 0.0135(11) 0.0040(10)
C22C 0.0231(11) 0.0257(10) 0.0263(11) 0.0010(8) 0.0033(8) 0.0038(8)
F1D 0.1429(19) 0.0442(9) 0.0461(10) 0.0450(11) 0.0093(11) -0.0047(7)
N1D 0.0288(10) 0.0282(9) 0.0195(8) 0.0036(7) 0.0043(7) 0.0065(7)
O1D 0.0403(9) 0.0273(8) 0.0190(7) -0.0078(7) 0.0001(6) 0.0066(6)
C1D 0.089(2) 0.0290(13) 0.0311(13) 0.0212(14) 0.0129(14) 0.0034(10)
C2D 0.073(2) 0.0273(12) 0.0336(13) 0.0083(13) -0.0178(13) -0.0010(10)
C3D 0.0419(14) 0.0257(11) 0.0332(12) 0.0032(10) -0.0066(10) 0.0049(9)
C4D 0.0324(12) 0.0248(10) 0.0198(10) -0.0011(9) 0.0038(9) 0.0067(8)
C5D 0.0303(13) 0.0292(11) 0.0359(12) 0.0000(9) 0.0088(10) 0.0092(9)
C6D 0.0459(16) 0.0347(13) 0.0478(15) 0.0126(11) 0.0188(12) 0.0137(11)
C7D 0.0256(11) 0.0259(10) 0.0196(10) -0.0011(8) 0.0026(8) 0.0038(8)
C8D 0.0289(12) 0.0259(10) 0.0214(10) 0.0001(9) 0.0022(9) 0.0060(8)
C9D 0.0397(14) 0.0278(11) 0.0266(11) 0.0012(10) 0.0010(10) 0.0068(9)
C10D 0.061(2) 0.0342(14) 0.072(2) -0.0042(13) 0.0240(16) 0.0003(13)
C11D 0.0327(12) 0.0213(10) 0.0271(11) -0.0001(9) 0.0091(9) 0.0074(8)
C12D 0.0361(13) 0.0333(12) 0.0339(12) 0.0029(10) 0.0106(10) 0.0123(10)
C13D 0.0378(14) 0.0373(13) 0.0476(15) 0.0067(11) 0.0210(12) 0.0111(11)
C14D 0.0435(15) 0.0345(12) 0.0374(13) -0.0038(11) 0.0221(11) 0.0022(10)
C15D 0.0415(14) 0.0292(11) 0.0273(11) -0.0055(10) 0.0120(10) 0.0044(9)
C16D 0.0335(12) 0.0199(10) 0.0245(11) -0.0024(8) 0.0089(9) 0.0051(8)
C17D 0.0329(12) 0.0184(9) 0.0231(10) -0.0032(8) 0.0069(9) 0.0037(8)
C18D 0.0350(13) 0.0254(11) 0.0240(11) -0.0051(9) 0.0021(9) 0.0032(8)
C19D 0.0306(12) 0.0268(11) 0.0309(12) 0.0003(9) 0.0005(9) 0.0061(9)
C20D 0.0339(13) 0.0236(10) 0.0337(12) 0.0042(9) 0.0066(10) 0.0021(9)
C21D 0.0364(13) 0.0230(10) 0.0246(11) 0.0039(9) 0.0077(9) 0.0031(8)
C22D 0.0296(12) 0.0179(9) 0.0222(10) -0.0002(8) 0.0035(8) 0.0053(8)

loop_
_atom_type_symbol
_atom_type_description
_atom_type_scat_dispersion_real
_atom_type_scat_dispersion_imag
_atom_type_scat_source
C C 0.0181 0.0091 'International Tables Vol C Tables 4.2.6.8 and 6.1.1.4'
H H 0.0000 0.0000 'International Tables Vol C Tables 4.2.6.8 and 6.1.1.4'
N N 0.0311 0.0180 'International Tables Vol C Tables 4.2.6.8 and 6.1.1.4'
O O 0.0492 0.0322 'International Tables Vol C Tables 4.2.6.8 and 6.1.1.4'
F F 0.0727 0.0534 'International Tables Vol C Tables 4.2.6.8 and 6.1.1.4'

loop_
_geom_angle_atom_site_label_1
_geom_angle_atom_site_label_2
_geom_angle_atom_site_label_3
_geom_angle
C7A O1A H1A 109.5
C22A N1A C11A 108.31(17)
C22A N1A C8A 125.90(18)
C11A N1A C8A 125.51(18)
F1A C1A C2A 118.5(2)
F1A C1A C6A 118.8(2)
C2A C1A C6A 122.7(2)
C1A C2A C3A 118.3(2)
C1A C2A H2A 120.8
C3A C2A H2A 120.8
C2A C3A C4A 121.1(2)
C2A C3A H3A 119.4
C4A C3A H3A 119.4
C5A C4A C3A 118.7(2)
C5A C4A C7A 120.70(19)
C3A C4A C7A 120.49(19)
C4A C5A C6A 120.4(2)
C4A C5A H5A 119.8
C6A C5A H5A 119.8
C1A C6A C5A 118.8(2)
C1A C6A H6A 120.6
C5A C6A H6A 120.6
O1A C7A C4A 112.19(16)
O1A C7A C8A 106.06(16)
C4A C7A C8A 110.09(17)
O1A C7A H7A 109.5
C4A C7A H7A 109.5
C8A C7A H7A 109.5
N1A C8A C9A 111.39(17)
N1A C8A C7A 109.76(16)
C9A C8A C7A 115.17(19)
N1A C8A H8A 106.7
C9A C8A H8A 106.7
C7A C8A H8A 106.7
C10A C9A C8A 130.1(4)
C10E C9A C8A 136.5(4)
C10A C9A H9A 114.9
C8A C9A H9A 114.9
C10E C9A H9E 111.8
C8A C9A H9E 111.8
C9A C10A H10A 120.0
C9A C10A H10B 120.0
H10A C10A H10B 120.0
C9A C10E H10C 120.0
C9A C10E H10D 120.0
H10C C10E H10D 120.0
C12A C11A N1A 129.8(2)
C12A C11A C16A 121.3(2)
N1A C11A C16A 108.89(19)
C13A C12A C11A 117.4(3)
C13A C12A H12A 121.3
C11A C12A H12A 121.3
C12A C13A C14A 122.0(3)
C12A C13A H13A 119.0
C14A C13A H13A 119.0
C15A C14A C13A 120.7(3)
C15A C14A H14A 119.6
C13A C14A H14A 119.6
C14A C15A C16A 118.7(3)
C14A C15A H15A 120.7
C16A C15A H15A 120.7
C15A C16A C11A 120.0(2)
C15A C16A C17A 133.4(2)
C11A C16A C17A 106.66(19)
C18A C17A C22A 119.7(2)
C18A C17A C16A 133.2(2)
C22A C17A C16A 107.13(18)
C19A C18A C17A 118.9(2)
C19A C18A H18A 120.6
C17A C18A H18A 120.6
C18A C19A C20A 120.8(2)
C18A C19A H19A 119.6
C20A C19A H19A 119.6
C21A C20A C19A 121.4(2)
C21A C20A H20A 119.3
C19A C20A H20A 119.3
C20A C21A C22A 118.1(2)
C20A C21A H21A 120.9
C22A C21A H21A 120.9
C21A C22A N1A 129.96(19)
C21A C22A C17A 121.03(19)
N1A C22A C17A 109.01(18)
C11B N1B C22B 108.65(16)
C11B N1B C8B 125.43(17)
C22B N1B C8B 125.88(17)
C7B O1B H1B 109.5
F1B C1B C2B 118.7(2)
F1B C1B C6B 118.42(19)
C2B C1B C6B 122.8(2)
C1B C2B C3B 118.2(2)
C1B C2B H2B 120.9
C3B C2B H2B 120.9
C2B C3B C4B 121.0(2)
C2B C3B H3B 119.5
C4B C3B H3B 119.5
C3B C4B C5B 118.8(2)
C3B C4B C7B 120.59(19)
C5B C4B C7B 120.51(18)
C6B C5B C4B 121.0(2)
C6B C5B H5B 119.5
C4B C5B H5B 119.5
C1B C6B C5B 118.1(2)
C1B C6B H6B 120.9
C5B C6B H6B 120.9
O1B C7B C4B 112.22(17)
O1B C7B C8B 104.97(16)
C4B C7B C8B 110.41(17)
O1B C7B H7B 109.7
C4B C7B H7B 109.7
C8B C7B H7B 109.7
N1B C8B C9B 112.64(17)
N1B C8B C7B 110.37(16)
C9B C8B C7B 113.77(17)
N1B C8B H8B 106.5
C9B C8B H8B 106.5
C7B C8B H8B 106.5
C10B C9B C8B 124.5(2)
C10B C9B H9B 117.7
C8B C9B H9B 117.7
C9B C10B H10E 120.0
C9B C10B H10F 120.0
H10E C10B H10F 120.0
N1B C11B C12B 129.65(19)
N1B C11B C16B 109.04(18)
C12B C11B C16B 121.3(2)
C13B C12B C11B 117.7(2)
C13B C12B H12B 121.1
C11B C12B H12B 121.1
C12B C13B C14B 121.4(2)
C12B C13B H13B 119.3
C14B C13B H13B 119.3
C15B C14B C13B 120.8(2)
C15B C14B H14B 119.6
C13B C14B H14B 119.6
C14B C15B C16B 119.0(2)
C14B C15B H15B 120.5
C16B C15B H15B 120.5
C15B C16B C11B 119.8(2)
C15B C16B C17B 133.5(2)
C11B C16B C17B 106.62(18)
C18B C17B C22B 119.6(2)
C18B C17B C16B 133.1(2)
C22B C17B C16B 107.22(18)
C19B C18B C17B 118.9(2)
C19B C18B H18B 120.6
C17B C18B H18B 120.6
C18B C19B C20B 120.7(2)
C18B C19B H19B 119.7
C20B C19B H19B 119.7
C21B C20B C19B 121.9(2)
C21B C20B H20B 119.1
C19B C20B H20B 119.1
C20B C21B C22B 117.5(2)
C20B C21B H21B 121.3
C22B C21B H21B 121.3
C21B C22B N1B 130.11(19)
C21B C22B C17B 121.42(19)
N1B C22B C17B 108.46(18)
C11C N1C C22C 108.56(17)
C11C N1C C8C 126.25(18)
C22C N1C C8C 125.02(18)
C7C O1C H1C 109.5
F1C C1C C6C 117.8(2)
F1C C1C C2C 118.9(2)
C6C C1C C2C 123.3(2)
C1C C2C C3C 117.9(2)
C1C C2C H2C 121.0
C3C C2C H2C 121.0
C2C C3C C4C 120.7(2)
C2C C3C H3C 119.7
C4C C3C H3C 119.7
C5C C4C C3C 119.1(2)
C5C C4C C7C 120.2(2)
C3C C4C C7C 120.7(2)
C4C C5C C6C 120.8(2)
C4C C5C H5C 119.6
C6C C5C H5C 119.6
C1C C6C C5C 118.2(2)
C1C C6C H6C 120.9
C5C C6C H6C 120.9
O1C C7C C4C 111.70(19)
O1C C7C C8C 105.10(16)
C4C C7C C8C 111.13(17)
O1C C7C H7C 109.6
C4C C7C H7C 109.6
C8C C7C H7C 109.6
N1C C8C C9C 111.97(18)
N1C C8C C7C 110.55(16)
C9C C8C C7C 114.53(18)
N1C C8C H8C 106.4
C9C C8C H8C 106.4
C7C C8C H8C 106.4
C10G C9C C8C 130.7(4)
C10C C9C C8C 127.5(3)
C10C C9C H9C 116.2
C8C C9C H9C 116.2
C10G C9C H9G 114.6
C8C C9C H9G 114.6
C9C C10C H10I 120.0
C9C C10C H10J 120.0
H10I C10C H10J 120.0
C9C C10G H10G 120.0
C9C C10G H10H 120.0
H10G C10G H10H 120.0
N1C C11C C12C 130.23(19)
N1C C11C C16C 108.74(18)
C12C C11C C16C 121.0(2)
C13C C12C C11C 117.9(2)
C13C C12C H12C 121.1
C11C C12C H12C 121.1
C12C C13C C14C 121.6(2)
C12C C13C H13C 119.2
C14C C13C H13C 119.2
C15C C14C C13C 120.7(2)
C15C C14C H14C 119.7
C13C C14C H14C 119.7
C14C C15C C16C 118.9(2)
C14C C15C H15C 120.6
C16C C15C H15C 120.6
C15C C16C C11C 119.9(2)
C15C C16C C17C 133.1(2)
C11C C16C C17C 106.95(18)
C18C C17C C22C 120.3(2)
C18C C17C C16C 133.0(2)
C22C C17C C16C 106.71(18)
C19C C18C C17C 118.8(2)
C19C C18C H18C 120.6
C17C C18C H18C 120.6
C18C C19C C20C 120.5(2)
C18C C19C H19C 119.8
C20C C19C H19C 119.8
C21C C20C C19C 121.9(2)
C21C C20C H20C 119.1
C19C C20C H20C 119.1
C20C C21C C22C 117.7(2)
C20C C21C H21C 121.2
C22C C21C H21C 121.2
C21C C22C N1C 130.1(2)
C21C C22C C17C 120.9(2)
N1C C22C C17C 109.03(19)
C22D N1D C11D 108.35(17)
C22D N1D C8D 126.50(18)
C11D N1D C8D 124.84(18)
C7D O1D H1D 109.5
F1D C1D C2D 118.2(3)
F1D C1D C6D 118.6(3)
C2D C1D C6D 123.2(2)
C1D C2D C3D 118.4(2)
C1D C2D H2D 120.8
C3D C2D H2D 120.8
C2D C3D C4D 120.5(2)
C2D C3D H3D 119.8
C4D C3D H3D 119.8
C5D C4D C3D 119.0(2)
C5D C4D C7D 120.95(19)
C3D C4D C7D 120.0(2)
C4D C5D C6D 121.1(2)
C4D C5D H5D 119.4
C6D C5D H5D 119.4
C1D C6D C5D 117.7(2)
C1D C6D H6D 121.1
C5D C6D H6D 121.1
O1D C7D C4D 112.81(17)
O1D C7D C8D 105.51(16)
C4D C7D C8D 111.19(17)
O1D C7D H7D 109.1
C4D C7D H7D 109.1
C8D C7D H7D 109.1
N1D C8D C9D 112.91(17)
N1D C8D C7D 110.26(16)
C9D C8D C7D 112.20(18)
N1D C8D H8D 107.0
C9D C8D H8D 107.0
C7D C8D H8D 107.0
C10D C9D C8D 124.8(3)
C10D C9D H9D 117.6
C8D C9D H9D 117.6
C9D C10D H10M 120.0
C9D C10D H10N 120.0
H10M C10D H10N 120.0
C12D C11D N1D 129.6(2)
C12D C11D C16D 121.5(2)
N1D C11D C16D 108.92(19)
C13D C12D C11D 117.4(2)
C13D C12D H12D 121.3
C11D C12D H12D 121.3
C12D C13D C14D 121.7(2)
C12D C13D H13D 119.1
C14D C13D H13D 119.1
C15D C14D C13D 120.5(2)
C15D C14D H14D 119.8
C13D C14D H14D 119.8
C14D C15D C16D 119.1(2)
C14D C15D H15D 120.5
C16D C15D H15D 120.5
C15D C16D C11D 119.8(2)
C15D C16D C17D 133.1(2)
C11D C16D C17D 107.09(18)
C18D C17D C22D 119.9(2)
C18D C17D C16D 133.2(2)
C22D C17D C16D 106.87(18)
C19D C18D C17D 118.7(2)
C19D C18D H18D 120.6
C17D C18D H18D 120.6
C18D C19D C20D 121.0(2)
C18D C19D H19D 119.5
C20D C19D H19D 119.5
C21D C20D C19D 121.6(2)
C21D C20D H20D 119.2
C19D C20D H20D 119.2
C20D C21D C22D 117.8(2)
C20D C21D H21D 121.1
C22D C21D H21D 121.1
N1D C22D C21D 130.35(19)
N1D C22D C17D 108.72(18)
C21D C22D C17D 120.92(19)

loop_
_geom_bond_atom_site_label_1
_geom_bond_atom_site_label_2
_geom_bond_distance
O1A C7A 1.433(2)
O1A H1A 0.84
N1A C22A 1.396(3)
N1A C11A 1.399(3)
N1A C8A 1.459(3)
F1A C1A 1.359(3)
C1A C2A 1.360(4)
C1A C6A 1.361(4)
C2A C3A 1.381(3)
C2A H2A 0.95
C3A C4A 1.389(3)
C3A H3A 0.95
C4A C5A 1.383(3)
C4A C7A 1.510(3)
C5A C6A 1.388(4)
C5A H5A 0.95
C6A H6A 0.95
C7A C8A 1.547(3)
C7A H7A 1.0
C8A C9A 1.515(3)
C8A H8A 1.0
C9A C10A 1.218(5)
C9A C10E 1.240(6)
C9A H9A 0.95
C9A H9E 0.95
C10A H10A 0.95
C10A H10B 0.95
C10E H10C 0.95
C10E H10D 0.95
C11A C12A 1.392(3)
C11A C16A 1.417(3)
C12A C13A 1.383(4)
C12A H12A 0.95
C13A C14A 1.397(4)
C13A H13A 0.95
C14A C15A 1.381(4)
C14A H14A 0.95
C15A C16A 1.393(3)
C15A H15A 0.95
C16A C17A 1.444(3)
C17A C18A 1.401(3)
C17A C22A 1.411(3)
C18A C19A 1.382(3)
C18A H18A 0.95
C19A C20A 1.390(3)
C19A H19A 0.95
C20A C21A 1.388(3)
C20A H20A 0.95
C21A C22A 1.391(3)
C21A H21A 0.95
F1B C1B 1.360(3)
N1B C11B 1.392(3)
N1B C22B 1.397(3)
N1B C8B 1.460(2)
O1B C7B 1.433(2)
O1B H1B 0.84
C1B C2B 1.376(3)
C1B C6B 1.380(3)
C2B C3B 1.391(3)
C2B H2B 0.95
C3B C4B 1.392(3)
C3B H3B 0.95
C4B C5B 1.395(3)
C4B C7B 1.510(3)
C5B C6B 1.388(3)
C5B H5B 0.95
C6B H6B 0.95
C7B C8B 1.545(3)
C7B H7B 1.0
C8B C9B 1.519(3)
C8B H8B 1.0
C9B C10B 1.314(3)
C9B H9B 0.95
C10B H10E 0.95
C10B H10F 0.95
C11B C12B 1.393(3)
C11B C16B 1.414(3)
C12B C13B 1.389(3)
C12B H12B 0.95
C13B C14B 1.400(3)
C13B H13B 0.95
C14B C15B 1.383(3)
C14B H14B 0.95
C15B C16B 1.392(3)
C15B H15B 0.95
C16B C17B 1.443(3)
C17B C18B 1.402(3)
C17B C22B 1.415(3)
C18B C19B 1.383(3)
C18B H18B 0.95
C19B C20B 1.397(3)
C19B H19B 0.95
C20B C21B 1.388(3)
C20B H20B 0.95
C21B C22B 1.395(3)
C21B H21B 0.95
F1C C1C 1.364(3)
N1C C11C 1.391(3)
N1C C22C 1.392(3)
N1C C8C 1.464(2)
O1C C7C 1.436(2)
O1C H1C 0.84
C1C C6C 1.367(3)
C1C C2C 1.372(3)
C2C C3C 1.390(3)
C2C H2C 0.95
C3C C4C 1.395(3)
C3C H3C 0.95
C4C C5C 1.384(3)
C4C C7C 1.510(3)
C5C C6C 1.389(3)
C5C H5C 0.95
C6C H6C 0.95
C7C C8C 1.541(3)
C7C H7C 1.0
C8C C9C 1.509(3)
C8C H8C 1.0
C9C C10G 1.228(7)
C9C C10C 1.280(4)
C9C H9C 0.95
C9C H9G 0.95
C10C H10I 0.95
C10C H10J 0.95
C10G H10G 0.95
C10G H10H 0.95
C11C C12C 1.396(3)
C11C C16C 1.412(3)
C12C C13C 1.384(3)
C12C H12C 0.95
C13C C14C 1.397(3)
C13C H13C 0.95
C14C C15C 1.384(3)
C14C H14C 0.95
C15C C16C 1.397(3)
C15C H15C 0.95
C16C C17C 1.442(3)
C17C C18C 1.394(3)
C17C C22C 1.409(3)
C18C C19C 1.376(3)
C18C H18C 0.95
C19C C20C 1.396(4)
C19C H19C 0.95
C20C C21C 1.383(3)
C20C H20C 0.95
C21C C22C 1.389(3)
C21C H21C 0.95
F1D C1D 1.363(3)
N1D C22D 1.392(3)
N1D C11D 1.397(3)
N1D C8D 1.465(3)
O1D C7D 1.426(2)
O1D H1D 0.84
C1D C2D 1.365(4)
C1D C6D 1.371(4)
C2D C3D 1.386(3)
C2D H2D 0.95
C3D C4D 1.390(3)
C3D H3D 0.95
C4D C5D 1.384(3)
C4D C7D 1.509(3)
C5D C6D 1.388(3)
C5D H5D 0.95
C6D H6D 0.95
C7D C8D 1.535(3)
C7D H7D 1.0
C8D C9D 1.515(3)
C8D H8D 1.0
C9D C10D 1.281(4)
C9D H9D 0.95
C10D H10M 0.95
C10D H10N 0.95
C11D C12D 1.392(3)
C11D C16D 1.410(3)
C12D C13D 1.389(3)
C12D H12D 0.95
C13D C14D 1.405(4)
C13D H13D 0.95
C14D C15D 1.374(3)
C14D H14D 0.95
C15D C16D 1.399(3)
C15D H15D 0.95
C16D C17D 1.435(3)
C17D C18D 1.399(3)
C17D C22D 1.419(3)
C18D C19D 1.380(3)
C18D H18D 0.95
C19D C20D 1.395(3)
C19D H19D 0.95
C20D C21D 1.388(3)
C20D H20D 0.95
C21D C22D 1.394(3)
C21D H21D 0.95

loop_
_geom_hbond_atom_site_label_D
_geom_hbond_atom_site_label_H
_geom_hbond_atom_site_label_A
_geom_hbond_distance_DH
_geom_hbond_distance_HA
_geom_hbond_distance_DA
_geom_hbond_angle_DHA
O1A H1A O1D 0.84 1.95 2.7441(19) 157.3
O1B H1B O1A 0.84 1.92 2.732(2) 161.5
O1C H1C O1B 0.84 1.90 2.711(2) 161.3
O1D H1D O1C 0.84 1.87 2.696(2) 169.1

loop_
_geom_torsion_atom_site_label_1
_geom_torsion_atom_site_label_2
_geom_torsion_atom_site_label_3
_geom_torsion_atom_site_label_4
_geom_torsion
F1A C1A C2A C3A 177.9(3)
C6A C1A C2A C3A -1.8(5)
C1A C2A C3A C4A 1.5(4)
C2A C3A C4A C5A 0.2(3)
C2A C3A C4A C7A -175.4(2)
C3A C4A C5A C6A -1.8(4)
C7A C4A C5A C6A 173.9(3)
F1A C1A C6A C5A -179.4(3)
C2A C1A C6A C5A 0.3(5)
C4A C5A C6A C1A 1.5(5)
C5A C4A C7A O1A 147.3(2)
C3A C4A C7A O1A -37.1(3)
C5A C4A C7A C8A -94.8(2)
C3A C4A C7A C8A 80.7(2)
C22A N1A C8A C9A -57.5(3)
C11A N1A C8A C9A 129.3(2)
C22A N1A C8A C7A 71.2(2)
C11A N1A C8A C7A -102.0(2)
O1A C7A C8A N1A -179.94(16)
C4A C7A C8A N1A 58.5(2)
O1A C7A C8A C9A -53.3(2)
C4A C7A C8A C9A -174.86(17)
N1A C8A C9A C10A -35.2(5)
C7A C8A C9A C10A -161.0(4)
N1A C8A C9A C10E 126.8(4)
C7A C8A C9A C10E 1.0(5)
C22A N1A C11A C12A -178.1(2)
C8A N1A C11A C12A -3.9(4)
C22A N1A C11A C16A 1.2(2)
C8A N1A C11A C16A 175.37(18)
N1A C11A C12A C13A 179.2(3)
C16A C11A C12A C13A 0.0(4)
C11A C12A C13A C14A 0.7(5)
C12A C13A C14A C15A -0.6(5)
C13A C14A C15A C16A -0.1(5)
C14A C15A C16A C11A 0.7(4)
C14A C15A C16A C17A -178.3(3)
C12A C11A C16A C15A -0.6(3)
N1A C11A C16A C15A 180.0(2)
C12A C11A C16A C17A 178.5(2)
N1A C11A C16A C17A -0.8(2)
C15A C16A C17A C18A -2.8(4)
C11A C16A C17A C18A 178.2(2)
C15A C16A C17A C22A 179.2(2)
C11A C16A C17A C22A 0.2(2)
C22A C17A C18A C19A -1.2(3)
C16A C17A C18A C19A -179.0(2)
C17A C18A C19A C20A -0.4(3)
C18A C19A C20A C21A 1.2(3)
C19A C20A C21A C22A -0.4(3)
C20A C21A C22A N1A 178.6(2)
C20A C21A C22A C17A -1.3(3)
C11A N1A C22A C21A 179.1(2)
C8A N1A C22A C21A 4.9(3)
C11A N1A C22A C17A -1.0(2)
C8A N1A C22A C17A -175.21(18)
C18A C17A C22A C21A 2.1(3)
C16A C17A C22A C21A -179.59(18)
C18A C17A C22A N1A -177.82(18)
C16A C17A C22A N1A 0.5(2)
F1B C1B C2B C3B 178.93(19)
C6B C1B C2B C3B -0.6(3)
C1B C2B C3B C4B 1.0(3)
C2B C3B C4B C5B -0.6(3)
C2B C3B C4B C7B 176.0(2)
C3B C4B C5B C6B -0.3(3)
C7B C4B C5B C6B -176.84(19)
F1B C1B C6B C5B -179.71(19)
C2B C1B C6B C5B -0.1(3)
C4B C5B C6B C1B 0.6(3)
C3B C4B C7B O1B 143.08(19)
C5B C4B C7B O1B -40.4(3)
C3B C4B C7B C8B -100.2(2)
C5B C4B C7B C8B 76.3(2)
C11B N1B C8B C9B 127.3(2)
C22B N1B C8B C9B -50.3(3)
C11B N1B C8B C7B -104.4(2)
C22B N1B C8B C7B 78.1(2)
O1B C7B C8B N1B -176.58(16)
C4B C7B C8B N1B 62.3(2)
O1B C7B C8B C9B -48.8(2)
C4B C7B C8B C9B -169.97(17)
N1B C8B C9B C10B -41.0(3)
C7B C8B C9B C10B -167.6(2)
C22B N1B C11B C12B -178.5(2)
C8B N1B C11B C12B 3.6(3)
C22B N1B C11B C16B 0.9(2)
C8B N1B C11B C16B -176.96(18)
N1B C11B C12B C13B -179.5(2)
C16B C11B C12B C13B 1.1(3)
C11B C12B C13B C14B -0.4(3)
C12B C13B C14B C15B -0.3(3)
C13B C14B C15B C16B 0.2(3)
C14B C15B C16B C11B 0.5(3)
C14B C15B C16B C17B -179.7(2)
N1B C11B C16B C15B 179.34(18)
C12B C11B C16B C15B -1.1(3)
N1B C11B C16B C17B -0.6(2)
C12B C11B C16B C17B 178.94(19)
C15B C16B C17B C18B -1.9(4)
C11B C16B C17B C18B 178.0(2)
C15B C16B C17B C22B -179.9(2)
C11B C16B C17B C22B 0.0(2)
C22B C17B C18B C19B 0.1(3)
C16B C17B C18B C19B -177.8(2)
C17B C18B C19B C20B -1.0(3)
C18B C19B C20B C21B 0.9(3)
C19B C20B C21B C22B 0.2(3)
C20B C21B C22B N1B 177.4(2)
C20B C21B C22B C17B -1.1(3)
C11B N1B C22B C21B -179.6(2)
C8B N1B C22B C21B -1.7(3)
C11B N1B C22B C17B -0.9(2)
C8B N1B C22B C17B 176.95(18)
C18B C17B C22B C21B 1.0(3)
C16B C17B C22B C21B 179.34(18)
C18B C17B C22B N1B -177.75(18)
C16B C17B C22B N1B 0.6(2)
F1C C1C C2C C3C -179.3(2)
C6C C1C C2C C3C 0.1(4)
C1C C2C C3C C4C -1.2(3)
C2C C3C C4C C5C 1.0(3)
C2C C3C C4C C7C -176.3(2)
C3C C4C C5C C6C 0.1(3)
C7C C4C C5C C6C 177.44(19)
F1C C1C C6C C5C -179.54(19)
C2C C1C C6C C5C 1.0(3)
C4C C5C C6C C1C -1.1(3)
C5C C4C C7C O1C 135.1(2)
C3C C4C C7C O1C -47.6(3)
C5C C4C C7C C8C -107.8(2)
C3C C4C C7C C8C 69.4(3)
C11C N1C C8C C9C -59.9(3)
C22C N1C C8C C9C 125.3(2)
C11C N1C C8C C7C 69.1(3)
C22C N1C C8C C7C -105.7(2)
O1C C7C C8C N1C 171.02(18)
C4C C7C C8C N1C 50.0(2)
O1C C7C C8C C9C -61.4(2)
C4C C7C C8C C9C 177.63(19)
N1C C8C C9C C10G 128.6(5)
C7C C8C C9C C10G 1.7(6)
N1C C8C C9C C10C -27.5(4)
C7C C8C C9C C10C -154.4(3)
C22C N1C C11C C12C -179.9(2)
C8C N1C C11C C12C 4.6(3)
C22C N1C C11C C16C -1.1(2)
C8C N1C C11C C16C -176.54(18)
N1C C11C C12C C13C 177.1(2)
C16C C11C C12C C13C -1.7(3)
C11C C12C C13C C14C -0.2(3)
C12C C13C C14C C15C 1.5(3)
C13C C14C C15C C16C -1.0(3)
C14C C15C C16C C11C -0.8(3)
C14C C15C C16C C17C -177.7(2)
N1C C11C C16C C15C -176.79(18)
C12C C11C C16C C15C 2.2(3)
N1C C11C C16C C17C 0.8(2)
C12C C11C C16C C17C 179.84(19)
C15C C16C C17C C18C -2.5(4)
C11C C16C C17C C18C -179.7(2)
C15C C16C C17C C22C 176.9(2)
C11C C16C C17C C22C -0.3(2)
C22C C17C C18C C19C 0.1(3)
C16C C17C C18C C19C 179.5(2)
C17C C18C C19C C20C 0.5(4)
C18C C19C C20C C21C -0.9(4)
C19C C20C C21C C22C 0.6(4)
C20C C21C C22C N1C -179.4(2)
C20C C21C C22C C17C 0.1(3)
C11C N1C C22C C21C -179.6(2)
C8C N1C C22C C21C -4.1(4)
C11C N1C C22C C17C 0.9(2)
C8C N1C C22C C17C 176.41(18)
C18C C17C C22C C21C -0.4(3)
C16C C17C C22C C21C -179.9(2)
C18C C17C C22C N1C 179.15(19)
C16C C17C C22C N1C -0.3(2)
F1D C1D C2D C3D -178.9(3)
C6D C1D C2D C3D 2.1(5)
C1D C2D C3D C4D 0.0(4)
C2D C3D C4D C5D -2.0(4)
C2D C3D C4D C7D 174.3(2)
C3D C4D C5D C6D 2.0(3)
C7D C4D C5D C6D -174.3(2)
F1D C1D C6D C5D 178.8(2)
C2D C1D C6D C5D -2.1(4)
C4D C5D C6D C1D 0.0(4)
C5D C4D C7D O1D -39.6(3)
C3D C4D C7D O1D 144.1(2)
C5D C4D C7D C8D 78.7(2)
C3D C4D C7D C8D -97.6(2)
C22D N1D C8D C9D -55.3(3)
C11D N1D C8D C9D 131.8(2)
C22D N1D C8D C7D 71.0(2)
C11D N1D C8D C7D -101.9(2)
O1D C7D C8D N1D 176.04(17)
C4D C7D C8D N1D 53.4(2)
O1D C7D C8D C9D -57.2(2)
C4D C7D C8D C9D -179.80(18)
N1D C8D C9D C10D -82.2(3)
C7D C8D C9D C10D 152.5(3)
C22D N1D C11D C12D -177.8(2)
C8D N1D C11D C12D -3.8(3)
C22D N1D C11D C16D 1.7(2)
C8D N1D C11D C16D 175.65(18)
N1D C11D C12D C13D 178.9(2)
C16D C11D C12D C13D -0.5(3)
C11D C12D C13D C14D 0.2(3)
C12D C13D C14D C15D 0.4(4)
C13D C14D C15D C16D -0.8(3)
C14D C15D C16D C11D 0.6(3)
C14D C15D C16D C17D -178.2(2)
C12D C11D C16D C15D 0.1(3)
N1D C11D C16D C15D -179.40(18)
C12D C11D C16D C17D 179.17(19)
N1D C11D C16D C17D -0.3(2)
C15D C16D C17D C18D -4.2(4)
C11D C16D C17D C18D 176.9(2)
C15D C16D C17D C22D 177.8(2)
C11D C16D C17D C22D -1.1(2)
C22D C17D C18D C19D -1.0(3)
C16D C17D C18D C19D -178.8(2)
C17D C18D C19D C20D -1.8(3)
C18D C19D C20D C21D 2.1(3)
C19D C20D C21D C22D 0.4(3)
C11D N1D C22D C21D 177.9(2)
C8D N1D C22D C21D 4.0(3)
C11D N1D C22D C17D -2.4(2)
C8D N1D C22D C17D -176.24(18)
C20D C21D C22D N1D 176.5(2)
C20D C21D C22D C17D -3.3(3)
C18D C17D C22D N1D -176.21(18)
C16D C17D C22D N1D 2.2(2)
C18D C17D C22D C21D 3.6(3)
C16D C17D C22D C21D -178.07(18)
